data_4025803
loop_
_publ_author_name
'Hisao Saneyoshi'
'Jeffrey R. Deschamps'
'Victor E. Marquez'

_publ_section_title
;
 Synthesis of Conformationally Locked l-Deoxythreosyl Phosphonate
 Nucleosides Built on a Bicyclo[3.1.0]hexane Template
;
_journal_name_full 'Journal of Organic Chemistry'
_journal_page_first 7659
_journal_page_last 7669
_journal_paper_doi 10.1021/jo101475p
_journal_volume 75
_journal_year 2010
_chemical_absolute_configuration unk
_chemical_formula_moiety 'C11 H13 N5 O'
_chemical_formula_sum 'C11 H13 N5 O'
_chemical_formula_weight 231.26
_chemical_name_systematic
; 
? 
;
_space_group_IT_number 19
_symmetry_cell_setting orthorhombic
_symmetry_space_group_name_Hall 'P 2ac 2ab'
_symmetry_space_group_name_H-M 'P 21 21 21'
_atom_sites_solution_hydrogens geom
_atom_sites_solution_primary direct
_atom_sites_solution_secondary difmap
_audit_creation_method SHELXL-97
_cell_angle_alpha 90.00
_cell_angle_beta 90.00
_cell_angle_gamma 90.00
_cell_formula_units_Z 4
_cell_length_a 6.6440(5)
_cell_length_b 7.6383(5)
_cell_length_c 21.5272(15)
_cell_measurement_reflns_used 6181
_cell_measurement_temperature 93(2)
_cell_measurement_theta_max 29.14
_cell_measurement_theta_min 2.83
_cell_volume 1092.48(13)
_computing_cell_refinement 'Bruker SMART v5.631 (Bruker, 2001b)'
_computing_data_collection 'Bruker SMART v5.631 (Bruker, 2001b)'
_computing_data_reduction
;
Bruker SAINT v6.45 (Bruker, 2002), Bruker XPREP v6.14 (Bruker, 2001a)
;
_computing_molecular_graphics 'Bruker SHELXTL v6.14 (Bruker, 2000a)'
_computing_publication_material 'Bruker SHELXTL v6.14 (Bruker, 2000a)'
_computing_structure_refinement 'Bruker SHELXTL v6.14 (Bruker, 2000a)'
_computing_structure_solution 'Bruker SHELXTL v6.14 (Bruker, 2000a)'
_diffrn_ambient_temperature 93(2)
_diffrn_measured_fraction_theta_full 0.987
_diffrn_measured_fraction_theta_max 0.987
_diffrn_measurement_device_type 'Bruker APEX 2 CCD'
_diffrn_measurement_method '\w scans'
_diffrn_radiation_monochromator graphite
_diffrn_radiation_source 'sealed tube'
_diffrn_radiation_type MoK\a
_diffrn_radiation_wavelength 0.71073
_diffrn_reflns_av_R_equivalents 0.0227
_diffrn_reflns_av_sigmaI/netI 0.0198
_diffrn_reflns_limit_h_max 9
_diffrn_reflns_limit_h_min -6
_diffrn_reflns_limit_k_max 10
_diffrn_reflns_limit_k_min -10
_diffrn_reflns_limit_l_max 29
_diffrn_reflns_limit_l_min -29
_diffrn_reflns_number 12266
_diffrn_reflns_theta_full 29.19
_diffrn_reflns_theta_max 29.19
_diffrn_reflns_theta_min 1.89
_exptl_absorpt_coefficient_mu 0.097
_exptl_absorpt_correction_T_max 0.9932
_exptl_absorpt_correction_T_min 0.9637
_exptl_absorpt_correction_type multi-scan
_exptl_absorpt_process_details 'SADABS v2.10, Bruker (2000b)'
_exptl_crystal_colour colorless
_exptl_crystal_density_diffrn 1.406
_exptl_crystal_density_method 'not measured'
_exptl_crystal_description prisim
_exptl_crystal_F_000 488
_exptl_crystal_size_max 0.384
_exptl_crystal_size_mid 0.116
_exptl_crystal_size_min 0.070
_refine_diff_density_max 0.319
_refine_diff_density_min -0.173
_refine_diff_density_rms 0.045
_refine_ls_abs_structure_details 'Flack H D (1983), Acta Cryst. A39, 876-881'
_refine_ls_abs_structure_Flack 0.5(10)
_refine_ls_extinction_method none
_refine_ls_goodness_of_fit_ref 1.035
_refine_ls_hydrogen_treatment mixed
_refine_ls_matrix_type full
_refine_ls_number_parameters 157
_refine_ls_number_reflns 2925
_refine_ls_number_restraints 0
_refine_ls_restrained_S_all 1.035
_refine_ls_R_factor_all 0.0354
_refine_ls_R_factor_gt 0.0333
_refine_ls_shift/su_max 0.001
_refine_ls_shift/su_mean 0.000
_refine_ls_structure_factor_coef Fsqd
_refine_ls_weighting_details 'calc w=1/[\s^2^(Fo^2^)+(0.0613P)^2^+0.1504P] where P=(Fo^2^+2Fc^2^)/3'
_refine_ls_weighting_scheme calc
_refine_ls_wR_factor_gt 0.0879
_refine_ls_wR_factor_ref 0.0895
_reflns_number_gt 2780
_reflns_number_total 2925
_reflns_threshold_expression I>2\s(I)
_cod_data_source_file jo101475p_si_002.cif
_cod_data_source_block compound_(-)-9
_cod_database_code 4025803

loop_
_symmetry_equiv_pos_as_xyz
'x, y, z'
'-x+1/2, -y, z+1/2'
'-x, y+1/2, -z+1/2'
'x+1/2, -y+1/2, -z'

loop_
_atom_site_label
_atom_site_type_symbol
_atom_site_fract_x
_atom_site_fract_y
_atom_site_fract_z
_atom_site_U_iso_or_equiv
_atom_site_adp_type
_atom_site_occupancy
_atom_site_symmetry_multiplicity
_atom_site_calc_flag
_atom_site_refinement_flags
_atom_site_disorder_assembly
_atom_site_disorder_group
N1 N 0.11883(16) -0.00908(13) 0.17694(5) 0.0156(2) Uani 1 1 d . . .
C2 C 0.2638(2) -0.04811(16) 0.13578(5) 0.0167(2) Uani 1 1 d . . .
H2A H 0.2529 -0.1577 0.1173 0.020 Uiso 1 1 calc R . .
N3 N 0.42128(16) 0.04721(13) 0.11752(4) 0.0149(2) Uani 1 1 d . . .
C4 C 0.42567(18) 0.20131(15) 0.14804(5) 0.0122(2) Uani 1 1 d . . .
C5 C 0.29069(18) 0.25857(14) 0.19306(5) 0.0118(2) Uani 1 1 d . . .
C6 C 0.12754(18) 0.14696(14) 0.20699(5) 0.0126(2) Uani 1 1 d . . .
N7 N 0.34221(16) 0.42442(13) 0.21408(4) 0.0147(2) Uani 1 1 d . . .
C8 C 0.50442(19) 0.46384(15) 0.18179(5) 0.0154(2) Uani 1 1 d . . .
H8A H 0.5730 0.5693 0.1861 0.018 Uiso 1 1 calc R . .
N9 N 0.56304(16) 0.33467(13) 0.14107(4) 0.0130(2) Uani 1 1 d . . .
N10 N -0.01908(17) 0.18452(13) 0.24733(5) 0.0168(2) Uani 1 1 d . . .
H10A H -0.1149 0.1108 0.2535 0.020 Uiso 1 1 calc R . .
H10B H -0.0177 0.2824 0.2671 0.020 Uiso 1 1 calc R . .
C1' C 0.88100(18) 0.62793(15) 0.08078(6) 0.0145(2) Uani 1 1 d . . .
H1'A H 0.9108 0.7370 0.1029 0.017 Uiso 1 1 calc R . .
C2' C 0.69987(18) 0.61995(15) 0.03836(5) 0.0142(2) Uani 1 1 d . . .
H2'A H 0.7288 0.6726 -0.0022 0.017 Uiso 1 1 calc R . .
O2' O 0.53029(14) 0.70146(12) 0.06745(4) 0.01688(19) Uani 1 1 d . . .
H2' H 0.549(3) 0.800(3) 0.0759(8) 0.025 Uiso 1 1 d . . .
C3' C 0.65180(19) 0.42394(15) 0.03233(5) 0.0148(2) Uani 1 1 d . . .
H3'A H 0.7224 0.3736 -0.0028 0.018 Uiso 1 1 calc R . .
H3'B H 0.5084 0.4061 0.0267 0.018 Uiso 1 1 calc R . .
C4' C 0.72387(18) 0.33923(15) 0.09381(5) 0.0129(2) Uani 1 1 d . . .
H4'A H 0.7735 0.2205 0.0859 0.015 Uiso 1 1 calc R . .
C5' C 0.89500(18) 0.45511(15) 0.11524(5) 0.0146(2) Uani 1 1 d . . .
H5'A H 0.9336 0.4548 0.1592 0.018 Uiso 1 1 calc R . .
C6' C 1.04994(18) 0.50207(16) 0.06669(6) 0.0183(2) Uani 1 1 d . . .
H6'A H 1.1839 0.5328 0.0809 0.022 Uiso 1 1 calc R . .
H6'B H 1.0456 0.4397 0.0275 0.022 Uiso 1 1 calc R . .

loop_
_atom_site_aniso_label
_atom_site_aniso_U_11
_atom_site_aniso_U_22
_atom_site_aniso_U_33
_atom_site_aniso_U_23
_atom_site_aniso_U_13
_atom_site_aniso_U_12
N1 0.0145(5) 0.0132(4) 0.0191(4) -0.0012(3) 0.0051(4) -0.0016(4)
C2 0.0159(6) 0.0139(5) 0.0202(5) -0.0036(4) 0.0049(4) -0.0021(5)
N3 0.0140(5) 0.0129(4) 0.0178(4) -0.0029(4) 0.0045(4) -0.0013(4)
C4 0.0104(5) 0.0124(5) 0.0137(5) 0.0021(4) 0.0006(4) -0.0004(4)
C5 0.0122(5) 0.0107(5) 0.0126(5) 0.0009(4) 0.0018(4) 0.0002(4)
C6 0.0120(5) 0.0122(5) 0.0136(5) 0.0025(4) 0.0020(4) 0.0011(4)
N7 0.0155(5) 0.0123(4) 0.0164(4) -0.0014(3) 0.0031(4) -0.0004(4)
C8 0.0157(6) 0.0134(5) 0.0171(5) -0.0014(4) 0.0024(4) -0.0014(4)
N9 0.0112(5) 0.0120(4) 0.0159(4) -0.0008(4) 0.0036(3) -0.0022(4)
N10 0.0178(5) 0.0129(4) 0.0197(4) -0.0005(4) 0.0087(4) -0.0023(4)
C1' 0.0095(5) 0.0120(5) 0.0219(5) 0.0006(4) 0.0013(4) -0.0012(4)
C2' 0.0109(5) 0.0155(5) 0.0163(5) 0.0016(4) 0.0020(4) -0.0002(4)
O2' 0.0115(4) 0.0153(4) 0.0238(4) 0.0005(3) 0.0022(3) 0.0019(3)
C3' 0.0128(5) 0.0167(5) 0.0149(5) -0.0025(4) 0.0018(4) -0.0025(4)
C4' 0.0097(5) 0.0121(5) 0.0169(5) -0.0013(4) 0.0050(4) -0.0007(4)
C5' 0.0098(5) 0.0150(5) 0.0189(5) 0.0018(4) 0.0001(4) 0.0000(4)
C6' 0.0090(5) 0.0161(5) 0.0297(6) 0.0015(5) 0.0035(4) -0.0004(4)

loop_
_atom_type_symbol
_atom_type_description
_atom_type_scat_dispersion_real
_atom_type_scat_dispersion_imag
_atom_type_scat_source
C C 0.0033 0.0016 'International Tables Vol C Tables 4.2.6.8 and 6.1.1.4'
H H 0.0000 0.0000 'International Tables Vol C Tables 4.2.6.8 and 6.1.1.4'
N N 0.0061 0.0033 'International Tables Vol C Tables 4.2.6.8 and 6.1.1.4'
O O 0.0106 0.0060 'International Tables Vol C Tables 4.2.6.8 and 6.1.1.4'

loop_
_geom_angle_atom_site_label_1
_geom_angle_atom_site_label_2
_geom_angle_atom_site_label_3
_geom_angle
_geom_angle_site_symmetry_1
_geom_angle_site_symmetry_3
_geom_angle_publ_flag
C2 N1 C6 118.62(10) . . ?
N3 C2 N1 129.50(11) . . ?
N3 C2 H2A 115.2 . . ?
N1 C2 H2A 115.2 . . ?
C2 N3 C4 110.48(10) . . ?
N3 C4 N9 127.41(10) . . ?
N3 C4 C5 126.88(10) . . ?
N9 C4 C5 105.71(10) . . ?
N7 C5 C4 110.80(10) . . ?
N7 C5 C6 132.18(10) . . ?
C4 C5 C6 116.95(10) . . ?
N10 C6 N1 117.85(10) . . ?
N10 C6 C5 124.63(10) . . ?
N1 C6 C5 117.52(10) . . ?
C8 N7 C5 103.79(9) . . ?
N7 C8 N9 113.82(10) . . ?
N7 C8 H8A 123.1 . . ?
N9 C8 H8A 123.1 . . ?
C4 N9 C8 105.88(10) . . ?
C4 N9 C4' 124.95(9) . . ?
C8 N9 C4' 128.84(10) . . ?
C6 N10 H10A 120.0 . . ?
C6 N10 H10B 120.0 . . ?
H10A N10 H10B 120.0 . . ?
C6' C1' C2' 116.43(10) . . ?
C6' C1' C5' 59.88(8) . . ?
C2' C1' C5' 108.00(9) . . ?
C6' C1' H1'A 119.3 . . ?
C2' C1' H1'A 119.3 . . ?
C5' C1' H1'A 119.3 . . ?
O2' C2' C1' 110.16(9) . . ?
O2' C2' C3' 107.29(9) . . ?
C1' C2' C3' 104.82(9) . . ?
O2' C2' H2'A 111.4 . . ?
C1' C2' H2'A 111.4 . . ?
C3' C2' H2'A 111.4 . . ?
C2' O2' H2' 113.0(15) . . ?
C2' C3' C4' 105.70(9) . . ?
C2' C3' H3'A 110.6 . . ?
C4' C3' H3'A 110.6 . . ?
C2' C3' H3'B 110.6 . . ?
C4' C3' H3'B 110.6 . . ?
H3'A C3' H3'B 108.7 . . ?
N9 C4' C5' 110.35(9) . . ?
N9 C4' C3' 112.03(10) . . ?
C5' C4' C3' 104.39(9) . . ?
N9 C4' H4'A 110.0 . . ?
C5' C4' H4'A 110.0 . . ?
C3' C4' H4'A 110.0 . . ?
C6' C5' C4' 116.12(10) . . ?
C6' C5' C1' 59.78(8) . . ?
C4' C5' C1' 108.29(9) . . ?
C6' C5' H5'A 119.3 . . ?
C4' C5' H5'A 119.3 . . ?
C1' C5' H5'A 119.3 . . ?
C1' C6' C5' 60.34(8) . . ?
C1' C6' H6'A 117.7 . . ?
C5' C6' H6'A 117.7 . . ?
C1' C6' H6'B 117.7 . . ?
C5' C6' H6'B 117.7 . . ?
H6'A C6' H6'B 114.9 . . ?

loop_
_geom_bond_atom_site_label_1
_geom_bond_atom_site_label_2
_geom_bond_distance
_geom_bond_site_symmetry_2
_geom_bond_publ_flag
N1 C2 1.3426(15) . ?
N1 C6 1.3572(14) . ?
C2 N3 1.3337(16) . ?
C2 H2A 0.9300 . ?
N3 C4 1.3483(15) . ?
C4 N9 1.3759(15) . ?
C4 C5 1.3910(16) . ?
C5 N7 1.3880(14) . ?
C5 C6 1.4113(16) . ?
C6 N10 1.3362(15) . ?
N7 C8 1.3173(15) . ?
C8 N9 1.3761(15) . ?
C8 H8A 0.9300 . ?
N9 C4' 1.4759(14) . ?
N10 H10A 0.8600 . ?
N10 H10B 0.8600 . ?
C1' C6' 1.5087(17) . ?
C1' C2' 1.5119(17) . ?
C1' C5' 1.5171(16) . ?
C1' H1'A 0.9800 . ?
C2' O2' 1.4315(14) . ?
C2' C3' 1.5364(16) . ?
C2' H2'A 0.9800 . ?
O2' H2' 0.783(19) . ?
C3' C4' 1.5490(16) . ?
C3' H3'A 0.9700 . ?
C3' H3'B 0.9700 . ?
C4' C5' 1.5129(16) . ?
C4' H4'A 0.9800 . ?
C5' C6' 1.5102(17) . ?
C5' H5'A 0.9800 . ?
C6' H6'A 0.9700 . ?
C6' H6'B 0.9700 . ?

loop_
_geom_hbond_atom_site_label_D
_geom_hbond_atom_site_label_H
_geom_hbond_atom_site_label_A
_geom_hbond_distance_DH
_geom_hbond_distance_HA
_geom_hbond_distance_DA
_geom_hbond_angle_DHA
_geom_hbond_site_symmetry_A
N10 H10A N7 0.86 2.19 3.0407(14) 170.2 3_545
N10 H10B N1 0.86 2.11 2.9282(14) 159.4 3
O2' H2' N3 0.783(19) 2.258(19) 2.9430(14) 146.5(19) 1_565

loop_
_geom_torsion_atom_site_label_1
_geom_torsion_atom_site_label_2
_geom_torsion_atom_site_label_3
_geom_torsion_atom_site_label_4
_geom_torsion
_geom_torsion_site_symmetry_1
_geom_torsion_site_symmetry_2
_geom_torsion_site_symmetry_3
_geom_torsion_site_symmetry_4
_geom_torsion_publ_flag
C6 N1 C2 N3 -1.6(2) . . . . ?
N1 C2 N3 C4 1.41(19) . . . . ?
C2 N3 C4 N9 -178.93(12) . . . . ?
C2 N3 C4 C5 0.71(17) . . . . ?
N3 C4 C5 N7 -179.80(11) . . . . ?
N9 C4 C5 N7 -0.10(13) . . . . ?
N3 C4 C5 C6 -2.38(18) . . . . ?
N9 C4 C5 C6 177.32(10) . . . . ?
C2 N1 C6 N10 179.33(11) . . . . ?
C2 N1 C6 C5 -0.33(16) . . . . ?
N7 C5 C6 N10 -0.8(2) . . . . ?
C4 C5 C6 N10 -177.58(11) . . . . ?
N7 C5 C6 N1 178.79(11) . . . . ?
C4 C5 C6 N1 2.05(16) . . . . ?
C4 C5 N7 C8 0.14(12) . . . . ?
C6 C5 N7 C8 -176.75(13) . . . . ?
C5 N7 C8 N9 -0.14(13) . . . . ?
N3 C4 N9 C8 179.71(11) . . . . ?
C5 C4 N9 C8 0.01(13) . . . . ?
N3 C4 N9 C4' 5.79(19) . . . . ?
C5 C4 N9 C4' -173.90(10) . . . . ?
N7 C8 N9 C4 0.09(14) . . . . ?
N7 C8 N9 C4' 173.68(11) . . . . ?
C6' C1' C2' O2' 161.51(10) . . . . ?
C5' C1' C2' O2' 96.83(11) . . . . ?
C6' C1' C2' C3' 46.39(13) . . . . ?
C5' C1' C2' C3' -18.29(12) . . . . ?
O2' C2' C3' C4' -88.18(11) . . . . ?
C1' C2' C3' C4' 28.94(12) . . . . ?
C4 N9 C4' C5' -155.48(11) . . . . ?
C8 N9 C4' C5' 32.04(16) . . . . ?
C4 N9 C4' C3' 88.68(13) . . . . ?
C8 N9 C4' C3' -83.80(14) . . . . ?
C2' C3' C4' N9 90.89(11) . . . . ?
C2' C3' C4' C5' -28.52(12) . . . . ?
N9 C4' C5' C6' -167.90(10) . . . . ?
C3' C4' C5' C6' -47.36(13) . . . . ?
N9 C4' C5' C1' -103.26(11) . . . . ?
C3' C4' C5' C1' 17.28(12) . . . . ?
C2' C1' C5' C6' 110.65(11) . . . . ?
C6' C1' C5' C4' -110.12(10) . . . . ?
C2' C1' C5' C4' 0.52(12) . . . . ?
C2' C1' C6' C5' -96.35(11) . . . . ?
C4' C5' C6' C1' 96.83(11) . . . . ?

loop_
_cod_related_entry_id
_cod_related_entry_database
_cod_related_entry_code
1 ChemSpider 30659302
